data_4122829
loop_
_publ_author_name
'Zhang, Lei'
'Zuo, Ziqing'
'Wan, Xiaolong'
'Huang, Zheng'

_publ_section_title
;
 Cobalt-catalyzed enantioselective hydroboration of 1,1-disubstituted aryl
 alkenes.
;
_journal_issue 44
_journal_name_full 'Journal of the American Chemical Society'
_journal_page_first 15501
_journal_page_last 15504
_journal_paper_doi 10.1021/ja5093908
_journal_volume 136
_journal_year 2014
_chemical_absolute_configuration ad
_chemical_formula_sum 'C29 H33 Cl2 Co N3 O'
_chemical_formula_weight 569.41
_chemical_name_systematic
; 
 ? 
;
_space_group_IT_number 4
_symmetry_cell_setting monoclinic
_symmetry_space_group_name_Hall 'P 2yb'
_symmetry_space_group_name_H-M 'P 1 21 1'
_atom_sites_solution_hydrogens geom
_atom_sites_solution_primary direct
_atom_sites_solution_secondary difmap
_audit_creation_method SHELXL-97
_cell_angle_alpha 90.00
_cell_angle_beta 92.285(2)
_cell_angle_gamma 90.00
_cell_formula_units_Z 4
_cell_length_a 16.1791(13)
_cell_length_b 9.7736(8)
_cell_length_c 16.9390(13)
_cell_measurement_reflns_used 3563
_cell_measurement_temperature 140(2)
_cell_measurement_theta_max 25.33
_cell_measurement_theta_min 2.41
_cell_volume 2676.4(4)
_computing_cell_refinement 'Bruker SAINT'
_computing_data_collection 'Bruker APEX2'
_computing_data_reduction 'Bruker SAINT'
_computing_molecular_graphics 'Bruker SHELXTL'
_computing_publication_material 'Bruker SHELXTL'
_computing_structure_refinement 'SHELXL-97 (Sheldrick, 1997)'
_computing_structure_solution 'SHELXS-97 (Sheldrick, 1990)'
_diffrn_ambient_temperature 140(2)
_diffrn_measured_fraction_theta_full 0.994
_diffrn_measured_fraction_theta_max 0.994
_diffrn_measurement_device_type 'Bruker APEX-II CCD'
_diffrn_measurement_method '\f and \w scans'
_diffrn_radiation_monochromator graphite
_diffrn_radiation_source 'fine-focus sealed tube'
_diffrn_radiation_type MoK\a
_diffrn_radiation_wavelength 0.71073
_diffrn_reflns_av_R_equivalents 0.0509
_diffrn_reflns_av_sigmaI/netI 0.0920
_diffrn_reflns_limit_h_max 23
_diffrn_reflns_limit_h_min -23
_diffrn_reflns_limit_k_max 13
_diffrn_reflns_limit_k_min -13
_diffrn_reflns_limit_l_max 20
_diffrn_reflns_limit_l_min -24
_diffrn_reflns_number 27263
_diffrn_reflns_theta_full 30.60
_diffrn_reflns_theta_max 30.60
_diffrn_reflns_theta_min 1.20
_diffrn_standards_number 0
_exptl_absorpt_coefficient_mu 0.869
_exptl_absorpt_correction_T_max 0.8455
_exptl_absorpt_correction_T_min 0.7806
_exptl_absorpt_correction_type multi-scan
_exptl_absorpt_process_details sadabs
_exptl_crystal_colour purple
_exptl_crystal_density_diffrn 1.413
_exptl_crystal_density_method 'not measured'
_exptl_crystal_description block
_exptl_crystal_F_000 1188
_exptl_crystal_size_max 0.30
_exptl_crystal_size_mid 0.25
_exptl_crystal_size_min 0.20
_refine_diff_density_max 0.435
_refine_diff_density_min -0.388
_refine_diff_density_rms 0.078
_refine_ls_abs_structure_details 'Flack H D (1983), Acta Cryst. A39, 876-881'
_refine_ls_abs_structure_Flack -0.015(15)
_refine_ls_extinction_method none
_refine_ls_goodness_of_fit_ref 0.984
_refine_ls_hydrogen_treatment mixed
_refine_ls_matrix_type full
_refine_ls_number_parameters 659
_refine_ls_number_reflns 14159
_refine_ls_number_restraints 1
_refine_ls_restrained_S_all 0.984
_refine_ls_R_factor_all 0.0862
_refine_ls_R_factor_gt 0.0516
_refine_ls_shift/su_max 0.054
_refine_ls_shift/su_mean 0.006
_refine_ls_structure_factor_coef Fsqd
_refine_ls_weighting_details 'calc w=1/[\s^2^(Fo^2^)+(0.0456P)^2^+0.0000P] where P=(Fo^2^+2Fc^2^)/3'
_refine_ls_weighting_scheme calc
_refine_ls_wR_factor_gt 0.0993
_refine_ls_wR_factor_ref 0.1198
_reflns_number_gt 9862
_reflns_number_total 14159
_reflns_threshold_expression >2sigma(I)
_cod_data_source_file ja5093908_si_002.cif
_cod_data_source_block mo_dm14256_0m
_cod_depositor_comments
;
The following automatic conversions were performed:

'_symmetry_cell_setting' value 'Monoclinic' changed to 'monoclinic'
according to
/home/saulius/struct/COD-crude-data--automatic-downloads/rss-feeds/ACS/lib/dictionaries/cif_core.dic
dictionary named 'cif_core.dic' version 2.4.2 from 2011-04-26.

Automatic conversion script
Id: cif_fix_values 2827 2014-09-09 07:05:25Z andrius 

 Adding full bibliography for 4122829.cif.
;
_cod_original_sg_symbol_H-M P2(1)
_cod_database_code 4122829

loop_
_symmetry_equiv_pos_as_xyz
'x, y, z'
'-x, y+1/2, -z'

loop_
_atom_site_label
_atom_site_type_symbol
_atom_site_fract_x
_atom_site_fract_y
_atom_site_fract_z
_atom_site_U_iso_or_equiv
_atom_site_adp_type
_atom_site_occupancy
_atom_site_symmetry_multiplicity
_atom_site_calc_flag
_atom_site_refinement_flags
Co1 Co 0.00483(3) -1.70512(5) -0.26350(3) 0.01808(13) Uani 1 1 d .
Co2 Co -0.50171(3) -1.23683(5) -0.25727(3) 0.02025(13) Uani 1 1 d .
Cl1 Cl 0.01734(7) -1.92259(13) -0.30703(7) 0.0362(3) Uani 1 1 d .
Cl2 Cl -0.10981(6) -1.65454(14) -0.19296(7) 0.0360(3) Uani 1 1 d .
Cl3 Cl -0.61248(6) -1.29210(14) -0.18116(7) 0.0347(3) Uani 1 1 d .
Cl4 Cl -0.49664(9) -1.01843(14) -0.29839(9) 0.0507(4) Uani 1 1 d .
O1 O -0.05999(16) -1.4127(3) -0.43447(15) 0.0262(6) Uani 1 1 d .
O2 O -0.58662(15) -1.5341(3) -0.41694(15) 0.0241(6) Uani 1 1 d .
N1 N -0.02978(18) -1.6126(4) -0.37466(19) 0.0202(7) Uani 1 1 d .
N2 N 0.04500(19) -1.5050(4) -0.25498(19) 0.0190(7) Uani 1 1 d .
N3 N 0.10788(18) -1.7036(4) -0.17473(17) 0.0174(7) Uani 1 1 d .
N4 N -0.5462(2) -1.3317(4) -0.36514(19) 0.0217(7) Uani 1 1 d .
N5 N -0.45873(19) -1.4375(4) -0.25188(19) 0.0196(8) Uani 1 1 d .
N6 N -0.39303(18) -1.2369(4) -0.17468(17) 0.0180(7) Uani 1 1 d .
C1 C -0.0651(2) -1.6552(4) -0.4526(2) 0.0215(8) Uani 1 1 d .
H1 H -0.0202 -1.6942 -0.4846 0.026 Uiso 1 1 calc R
C2 C -0.0938(2) -1.5167(5) -0.4890(2) 0.0287(9) Uani 1 1 d .
H2A H -0.0720 -1.5046 -0.5423 0.034 Uiso 1 1 calc R
H2B H -0.1550 -1.5115 -0.4930 0.034 Uiso 1 1 calc R
C3 C -0.0285(2) -1.4825(4) -0.3727(2) 0.0195(8) Uani 1 1 d .
C4 C 0.0127(2) -1.4118(5) -0.3056(2) 0.0209(9) Uani 1 1 d .
C5 C 0.0251(2) -1.2733(5) -0.2944(2) 0.0225(9) Uani 1 1 d .
H5 H 0.0006 -1.2080 -0.3297 0.027 Uiso 1 1 calc R
C6 C 0.0746(2) -1.2330(5) -0.2298(2) 0.0238(9) Uani 1 1 d .
H6 H 0.0826 -1.1384 -0.2190 0.029 Uiso 1 1 calc R
C7 C 0.1120(3) -1.3294(5) -0.1812(2) 0.0225(10) Uani 1 1 d .
H7 H 0.1479 -1.3022 -0.1383 0.027 Uiso 1 1 calc R
C8 C 0.0965(2) -1.4673(5) -0.1957(2) 0.0184(9) Uani 1 1 d .
C9 C 0.1341(2) -1.5850(5) -0.1521(2) 0.0177(9) Uani 1 1 d .
C10 C 0.2003(2) -1.5573(5) -0.0904(2) 0.0253(10) Uani 1 1 d .
H10A H 0.1764 -1.5102 -0.0456 0.038 Uiso 1 1 calc R
H10B H 0.2431 -1.4996 -0.1126 0.038 Uiso 1 1 calc R
H10C H 0.2249 -1.6440 -0.0724 0.038 Uiso 1 1 calc R
C11 C 0.1401(2) -1.8254(5) -0.1375(2) 0.0182(9) Uani 1 1 d .
C12 C 0.2024(2) -1.8990(5) -0.1753(2) 0.0205(9) Uani 1 1 d .
C13 C 0.2331(2) -2.0146(5) -0.1369(3) 0.0292(11) Uani 1 1 d .
H13 H 0.2766 -2.0646 -0.1596 0.035 Uiso 1 1 calc R
C14 C 0.2024(3) -2.0587(5) -0.0672(2) 0.0294(11) Uani 1 1 d .
H14 H 0.2247 -2.1383 -0.0422 0.035 Uiso 1 1 calc R
C15 C 0.1394(3) -1.9885(5) -0.0330(3) 0.0282(11) Uani 1 1 d .
H15 H 0.1175 -2.0216 0.0146 0.034 Uiso 1 1 calc R
C16 C 0.1073(2) -1.8696(5) -0.0673(2) 0.0195(9) Uani 1 1 d .
C17 C 0.0391(2) -1.7922(5) -0.0272(2) 0.0237(9) Uani 1 1 d .
H17 H 0.0270 -1.7068 -0.0581 0.028 Uiso 1 1 calc R
C18 C -0.0399(3) -1.8780(6) -0.0274(3) 0.0356(12) Uani 1 1 d .
H18A H -0.0304 -1.9597 0.0053 0.053 Uiso 1 1 calc R
H18B H -0.0552 -1.9056 -0.0816 0.053 Uiso 1 1 calc R
H18C H -0.0847 -1.8237 -0.0059 0.053 Uiso 1 1 calc R
C19 C 0.0656(3) -1.7511(6) 0.0567(2) 0.0355(12) Uani 1 1 d .
H19A H 0.1170 -1.6982 0.0558 0.053 Uiso 1 1 calc R
H19B H 0.0747 -1.8334 0.0889 0.053 Uiso 1 1 calc R
H19C H 0.0223 -1.6952 0.0793 0.053 Uiso 1 1 calc R
C20 C 0.2347(2) -1.8514(5) -0.2531(2) 0.0257(10) Uani 1 1 d .
H20 H 0.1931 -1.7870 -0.2776 0.031 Uiso 1 1 calc R
C21 C 0.2445(3) -1.9714(6) -0.3098(3) 0.0377(12) Uani 1 1 d .
H21A H 0.1927 -2.0231 -0.3142 0.057 Uiso 1 1 calc R
H21B H 0.2891 -2.0314 -0.2897 0.057 Uiso 1 1 calc R
H21C H 0.2581 -1.9366 -0.3620 0.057 Uiso 1 1 calc R
C22 C 0.3163(2) -1.7737(6) -0.2411(3) 0.0360(12) Uani 1 1 d .
H22A H 0.3356 -1.7440 -0.2924 0.054 Uiso 1 1 calc R
H22B H 0.3578 -1.8338 -0.2155 0.054 Uiso 1 1 calc R
H22C H 0.3078 -1.6935 -0.2076 0.054 Uiso 1 1 calc R
C23 C -0.1308(2) -1.7641(4) -0.4411(2) 0.0242(8) Uani 1 1 d .
H23A H -0.1105 -1.8272 -0.3988 0.029 Uiso 1 1 calc R
H23B H -0.1810 -1.7188 -0.4223 0.029 Uiso 1 1 calc R
C24 C -0.1548(2) -1.8480(4) -0.5134(2) 0.0237(8) Uani 1 1 d .
C25 C -0.1908(2) -1.7880(5) -0.5802(2) 0.0280(9) Uani 1 1 d .
H25 H -0.1973 -1.6915 -0.5821 0.034 Uiso 1 1 calc R
C26 C -0.2177(2) -1.8661(6) -0.6446(2) 0.0336(11) Uani 1 1 d .
H26 H -0.2425 -1.8232 -0.6899 0.040 Uiso 1 1 calc R
C27 C -0.2084(3) -2.0055(6) -0.6426(3) 0.0399(12) Uani 1 1 d .
H27 H -0.2275 -2.0592 -0.6863 0.048 Uiso 1 1 calc R
C28 C -0.1717(3) -2.0676(5) -0.5778(3) 0.0429(12) Uani 1 1 d .
H28 H -0.1648 -2.1641 -0.5770 0.051 Uiso 1 1 calc R
C29 C -0.1442(2) -1.9887(5) -0.5127(3) 0.0314(10) Uani 1 1 d .
H29 H -0.1183 -2.0320 -0.4680 0.038 Uiso 1 1 calc R
C30 C -0.5982(2) -1.2926(4) -0.4343(2) 0.0221(8) Uani 1 1 d .
H30 H -0.6503 -1.2504 -0.4159 0.027 Uiso 1 1 calc R
C31 C -0.6193(2) -1.4318(5) -0.4734(2) 0.0244(9) Uani 1 1 d .
H31A H -0.6799 -1.4422 -0.4822 0.029 Uiso 1 1 calc R
H31B H -0.5926 -1.4405 -0.5248 0.029 Uiso 1 1 calc R
C32 C -0.5454(2) -1.4619(4) -0.3608(2) 0.0197(8) Uani 1 1 d .
C33 C -0.4964(2) -1.5298(5) -0.2977(2) 0.0191(9) Uani 1 1 d .
C34 C -0.4845(2) -1.6689(4) -0.2858(2) 0.0208(9) Uani 1 1 d .
H34 H -0.5134 -1.7347 -0.3176 0.025 Uiso 1 1 calc R
C35 C -0.4284(2) -1.7087(5) -0.2255(2) 0.0250(9) Uani 1 1 d .
H35 H -0.4196 -1.8030 -0.2144 0.030 Uiso 1 1 calc R
C36 C -0.3858(2) -1.6104(5) -0.1819(2) 0.0236(10) Uani 1 1 d .
H36 H -0.3450 -1.6362 -0.1429 0.028 Uiso 1 1 calc R
C37 C -0.4032(2) -1.4737(5) -0.1957(2) 0.0198(9) Uani 1 1 d .
C38 C -0.3641(2) -1.3532(5) -0.1545(2) 0.0192(9) Uani 1 1 d .
C39 C -0.2943(2) -1.3803(5) -0.0956(2) 0.0270(10) Uani 1 1 d .
H39A H -0.3149 -1.4323 -0.0510 0.041 Uiso 1 1 calc R
H39B H -0.2711 -1.2932 -0.0765 0.041 Uiso 1 1 calc R
H39C H -0.2511 -1.4332 -0.1208 0.041 Uiso 1 1 calc R
C40 C -0.3582(2) -1.1139(5) -0.1391(2) 0.0193(9) Uani 1 1 d .
C41 C -0.2963(2) -1.0467(5) -0.1782(2) 0.0235(10) Uani 1 1 d .
C42 C -0.2630(3) -0.9276(5) -0.1426(2) 0.0270(10) Uani 1 1 d .
H42 H -0.2191 -0.8806 -0.1666 0.032 Uiso 1 1 calc R
C43 C -0.2934(3) -0.8790(5) -0.0732(3) 0.0298(11) Uani 1 1 d .
H43 H -0.2702 -0.7987 -0.0498 0.036 Uiso 1 1 calc R
C44 C -0.3570(3) -0.9452(5) -0.0374(2) 0.0285(11) Uani 1 1 d .
H44 H -0.3783 -0.9083 0.0095 0.034 Uiso 1 1 calc R
C45 C -0.3906(2) -1.0656(5) -0.0689(2) 0.0257(10) Uani 1 1 d .
C46 C -0.4591(2) -1.1380(6) -0.0279(3) 0.0306(11) Uani 1 1 d .
H46 H -0.4727 -1.2231 -0.0586 0.037 Uiso 1 1 calc R
C47 C -0.5372(3) -1.0527(6) -0.0260(3) 0.0429(14) Uani 1 1 d .
H47A H -0.5282 -0.9756 0.0103 0.064 Uiso 1 1 calc R
H47B H -0.5827 -1.1094 -0.0080 0.064 Uiso 1 1 calc R
H47C H -0.5512 -1.0179 -0.0791 0.064 Uiso 1 1 calc R
C48 C -0.4314(3) -1.1816(6) 0.0561(2) 0.0394(13) Uani 1 1 d .
H48A H -0.4761 -1.2326 0.0801 0.059 Uiso 1 1 calc R
H48B H -0.4182 -1.1001 0.0878 0.059 Uiso 1 1 calc R
H48C H -0.3823 -1.2398 0.0539 0.059 Uiso 1 1 calc R
C49 C -0.2645(2) -1.0957(5) -0.2560(2) 0.0272(11) Uani 1 1 d .
H49 H -0.3022 -1.1698 -0.2763 0.033 Uiso 1 1 calc R
C50 C -0.2656(3) -0.9809(7) -0.3177(3) 0.0517(16) Uani 1 1 d .
H50A H -0.2254 -0.9104 -0.3014 0.078 Uiso 1 1 calc R
H50B H -0.3210 -0.9404 -0.3221 0.078 Uiso 1 1 calc R
H50C H -0.2512 -1.0185 -0.3690 0.078 Uiso 1 1 calc R
C51 C -0.1781(3) -1.1565(6) -0.2449(3) 0.0435(14) Uani 1 1 d .
H51A H -0.1794 -1.2323 -0.2071 0.065 Uiso 1 1 calc R
H51B H -0.1398 -1.0859 -0.2247 0.065 Uiso 1 1 calc R
H51C H -0.1597 -1.1903 -0.2957 0.065 Uiso 1 1 calc R
C52 C -0.5542(2) -1.1888(4) -0.4867(2) 0.0316(9) Uani 1 1 d .
H52A H -0.5124 -1.1386 -0.4537 0.038 Uiso 1 1 calc R
H52B H -0.5246 -1.2393 -0.5276 0.038 Uiso 1 1 calc R
C53 C -0.6120(2) -1.0871(4) -0.5265(2) 0.0279(9) Uani 1 1 d .
C54 C -0.6175(3) -0.9548(5) -0.4959(3) 0.0421(12) Uani 1 1 d .
H54 H -0.5859 -0.9301 -0.4496 0.050 Uiso 1 1 calc R
C55 C -0.6688(3) -0.8603(6) -0.5331(4) 0.0664(18) Uani 1 1 d .
H55 H -0.6713 -0.7700 -0.5125 0.080 Uiso 1 1 calc R
C56 C -0.7162(3) -0.8932(8) -0.5989(4) 0.074(2) Uani 1 1 d .
H56 H -0.7517 -0.8269 -0.6232 0.089 Uiso 1 1 calc R
C57 C -0.7121(3) -1.0229(8) -0.6296(3) 0.0585(19) Uani 1 1 d .
H57 H -0.7445 -1.0463 -0.6757 0.070 Uiso 1 1 calc R
C58 C -0.6603(3) -1.1205(6) -0.5930(2) 0.0393(11) Uani 1 1 d .
H58 H -0.6582 -1.2105 -0.6139 0.047 Uiso 1 1 calc R

loop_
_atom_site_aniso_label
_atom_site_aniso_U_11
_atom_site_aniso_U_22
_atom_site_aniso_U_33
_atom_site_aniso_U_23
_atom_site_aniso_U_13
_atom_site_aniso_U_12
Co1 0.0225(2) 0.0118(3) 0.0195(2) 0.0012(2) -0.00391(19) -0.0022(2)
Co2 0.0232(3) 0.0122(3) 0.0249(3) -0.0032(2) -0.0049(2) 0.0014(2)
Cl1 0.0520(7) 0.0140(6) 0.0407(6) -0.0049(5) -0.0206(5) 0.0043(5)
Cl2 0.0269(5) 0.0404(8) 0.0412(6) 0.0054(6) 0.0080(4) -0.0040(5)
Cl3 0.0299(5) 0.0408(8) 0.0335(6) -0.0055(5) 0.0029(4) 0.0054(5)
Cl4 0.0726(9) 0.0134(7) 0.0630(9) 0.0028(6) -0.0373(7) -0.0026(6)
O1 0.0338(14) 0.0208(15) 0.0235(13) 0.0062(12) -0.0064(11) 0.0012(13)
O2 0.0269(13) 0.0190(15) 0.0259(14) -0.0032(12) -0.0057(11) -0.0024(12)
N1 0.0210(15) 0.0199(19) 0.0192(16) 0.0000(14) -0.0044(12) 0.0021(14)
N2 0.0205(15) 0.015(2) 0.0220(17) 0.0035(16) -0.0005(13) 0.0011(15)
N3 0.0195(14) 0.015(2) 0.0178(15) 0.0016(16) 0.0006(12) 0.0007(15)
N4 0.0254(16) 0.0164(19) 0.0233(16) 0.0014(14) -0.0004(13) 0.0009(14)
N5 0.0214(16) 0.016(2) 0.0212(17) -0.0003(16) -0.0003(13) 0.0032(15)
N6 0.0203(15) 0.016(2) 0.0179(15) 0.0009(16) -0.0006(12) -0.0010(15)
C1 0.0234(18) 0.024(2) 0.0169(17) -0.0016(15) -0.0034(14) 0.0012(16)
C2 0.034(2) 0.029(2) 0.022(2) -0.0003(18) -0.0057(16) -0.0005(19)
C3 0.0209(18) 0.018(2) 0.0195(18) 0.0023(16) -0.0013(14) -0.0013(15)
C4 0.0195(18) 0.019(2) 0.025(2) 0.0052(18) 0.0009(15) 0.0003(17)
C5 0.0243(18) 0.019(2) 0.024(2) 0.0028(18) -0.0002(16) 0.0033(17)
C6 0.032(2) 0.011(2) 0.028(2) -0.003(2) 0.0034(16) -0.0029(19)
C7 0.029(2) 0.018(3) 0.021(2) -0.0017(19) 0.0029(17) -0.0053(19)
C8 0.0194(18) 0.016(2) 0.020(2) -0.0008(18) 0.0035(16) 0.0010(17)
C9 0.0219(19) 0.014(2) 0.0173(19) -0.0007(18) 0.0023(15) -0.0008(17)
C10 0.026(2) 0.018(3) 0.032(2) -0.003(2) -0.0080(17) 0.0010(18)
C11 0.0195(18) 0.012(2) 0.022(2) -0.0006(17) -0.0071(16) 0.0014(17)
C12 0.0243(19) 0.015(2) 0.0215(19) -0.0043(18) -0.0067(15) -0.0016(17)
C13 0.027(2) 0.023(3) 0.037(2) -0.005(2) -0.0086(18) 0.009(2)
C14 0.045(3) 0.015(3) 0.027(2) 0.004(2) -0.0165(19) -0.001(2)
C15 0.034(2) 0.026(3) 0.024(2) 0.003(2) -0.0075(18) -0.001(2)
C16 0.0231(19) 0.012(2) 0.023(2) 0.0019(18) -0.0058(16) -0.0019(17)
C17 0.027(2) 0.022(3) 0.022(2) 0.0045(19) 0.0042(16) 0.0014(19)
C18 0.033(2) 0.036(3) 0.039(3) 0.010(2) 0.003(2) 0.000(2)
C19 0.041(2) 0.041(3) 0.025(2) -0.003(2) 0.0033(19) 0.001(2)
C20 0.028(2) 0.022(3) 0.027(2) -0.006(2) 0.0003(17) 0.0046(19)
C21 0.043(3) 0.037(3) 0.033(2) -0.012(2) 0.006(2) 0.001(2)
C22 0.026(2) 0.040(3) 0.042(3) 0.004(2) 0.0027(19) 0.001(2)
C23 0.0243(17) 0.028(2) 0.0204(17) 0.0014(15) -0.0043(14) -0.0066(15)
C24 0.0194(17) 0.027(2) 0.0247(19) -0.0027(17) 0.0030(14) -0.0054(16)
C25 0.0254(19) 0.033(2) 0.0253(19) -0.0022(18) 0.0023(15) -0.0073(17)
C26 0.024(2) 0.053(3) 0.024(2) -0.008(2) 0.0015(16) -0.008(2)
C27 0.033(2) 0.050(3) 0.038(3) -0.019(2) 0.0101(19) -0.010(2)
C28 0.042(3) 0.025(3) 0.063(3) -0.016(3) 0.020(2) 0.000(2)
C29 0.0220(19) 0.032(3) 0.041(2) -0.001(2) 0.0049(18) 0.0028(18)
C30 0.0206(17) 0.023(2) 0.0233(19) 0.0032(16) 0.0023(14) -0.0014(15)
C31 0.0273(19) 0.024(2) 0.0219(19) -0.0003(17) -0.0030(15) 0.0036(17)
C32 0.0151(16) 0.020(2) 0.025(2) -0.0052(16) 0.0034(14) -0.0041(15)
C33 0.0177(17) 0.017(2) 0.0227(19) -0.0021(18) -0.0015(14) -0.0004(16)
C34 0.0225(18) 0.012(2) 0.028(2) -0.0019(17) 0.0034(15) -0.0006(15)
C35 0.032(2) 0.014(2) 0.028(2) -0.001(2) -0.0006(17) -0.002(2)
C36 0.028(2) 0.018(3) 0.025(2) -0.0001(19) -0.0034(18) 0.0006(19)
C37 0.0218(19) 0.015(2) 0.023(2) -0.0003(18) -0.0005(16) 0.0024(17)
C38 0.0201(19) 0.018(2) 0.020(2) -0.0001(19) -0.0004(16) -0.0020(17)
C39 0.030(2) 0.024(3) 0.026(2) 0.002(2) -0.0085(18) 0.002(2)
C40 0.0225(19) 0.016(2) 0.019(2) -0.0023(18) -0.0047(16) 0.0027(18)
C41 0.027(2) 0.020(3) 0.023(2) 0.0027(19) -0.0058(16) -0.0050(18)
C42 0.034(2) 0.016(3) 0.029(2) 0.007(2) -0.0105(18) -0.006(2)
C43 0.040(2) 0.014(3) 0.034(2) -0.001(2) -0.0137(19) -0.005(2)
C44 0.041(2) 0.019(3) 0.025(2) -0.005(2) -0.0099(19) 0.007(2)
C45 0.028(2) 0.026(3) 0.023(2) 0.001(2) -0.0036(17) 0.004(2)
C46 0.032(2) 0.032(3) 0.027(2) -0.006(2) -0.0011(18) -0.001(2)
C47 0.037(3) 0.051(4) 0.041(3) -0.003(3) 0.006(2) 0.013(3)
C48 0.050(3) 0.042(4) 0.027(2) 0.001(2) 0.002(2) 0.000(3)
C49 0.024(2) 0.033(3) 0.024(2) 0.001(2) -0.0005(17) -0.006(2)
C50 0.074(4) 0.048(4) 0.034(3) 0.010(3) 0.018(3) 0.000(3)
C51 0.035(2) 0.055(4) 0.041(3) 0.000(3) 0.001(2) 0.006(3)
C52 0.0268(18) 0.032(2) 0.036(2) 0.0089(19) 0.0038(16) -0.0012(17)
C53 0.0246(19) 0.033(2) 0.027(2) 0.0105(18) 0.0085(15) 0.0002(17)
C54 0.038(3) 0.033(3) 0.056(3) 0.005(2) 0.008(2) -0.004(2)
C55 0.048(3) 0.030(3) 0.122(6) 0.026(4) 0.022(3) 0.009(2)
C56 0.034(3) 0.080(5) 0.109(5) 0.070(5) 0.014(3) 0.012(3)
C57 0.034(3) 0.096(6) 0.045(3) 0.039(4) 0.004(2) -0.007(3)
C58 0.033(2) 0.055(3) 0.031(2) 0.009(2) 0.0063(18) -0.005(2)

loop_
_atom_type_symbol
_atom_type_description
_atom_type_scat_dispersion_real
_atom_type_scat_dispersion_imag
_atom_type_scat_source
C C 0.0033 0.0016 'International Tables Vol C Tables 4.2.6.8 and 6.1.1.4'
H H 0.0000 0.0000 'International Tables Vol C Tables 4.2.6.8 and 6.1.1.4'
N N 0.0061 0.0033 'International Tables Vol C Tables 4.2.6.8 and 6.1.1.4'
O O 0.0106 0.0060 'International Tables Vol C Tables 4.2.6.8 and 6.1.1.4'
Cl Cl 0.1484 0.1585 'International Tables Vol C Tables 4.2.6.8 and 6.1.1.4'
Co Co 0.3494 0.9721 'International Tables Vol C Tables 4.2.6.8 and 6.1.1.4'

loop_
_geom_angle_atom_site_label_1
_geom_angle_atom_site_label_2
_geom_angle_atom_site_label_3
_geom_angle
N2 Co1 N1 74.47(14)
N2 Co1 N3 73.61(14)
N1 Co1 N3 139.63(13)
N2 Co1 Cl1 151.80(9)
N1 Co1 Cl1 97.68(11)
N3 Co1 Cl1 98.87(11)
N2 Co1 Cl2 91.04(9)
N1 Co1 Cl2 100.25(9)
N3 Co1 Cl2 104.38(8)
Cl1 Co1 Cl2 117.13(5)
N5 Co2 N4 74.37(13)
N5 Co2 N6 73.45(14)
N4 Co2 N6 140.56(13)
N5 Co2 Cl4 153.13(10)
N4 Co2 Cl4 99.30(10)
N6 Co2 Cl4 99.14(11)
N5 Co2 Cl3 91.17(9)
N4 Co2 Cl3 97.61(9)
N6 Co2 Cl3 105.22(8)
Cl4 Co2 Cl3 115.67(6)
C3 O1 C2 105.1(3)
C32 O2 C31 105.1(3)
C3 N1 C1 108.0(4)
C3 N1 Co1 113.3(3)
C1 N1 Co1 138.1(3)
C8 N2 C4 120.6(4)
C8 N2 Co1 120.1(3)
C4 N2 Co1 119.0(3)
C9 N3 C11 120.5(3)
C9 N3 Co1 116.2(3)
C11 N3 Co1 123.1(3)
C32 N4 C30 108.1(4)
C32 N4 Co2 112.3(3)
C30 N4 Co2 136.9(3)
C33 N5 C37 121.4(4)
C33 N5 Co2 118.1(3)
C37 N5 Co2 119.8(3)
C38 N6 C40 119.8(3)
C38 N6 Co2 116.6(3)
C40 N6 Co2 123.5(3)
N1 C1 C23 109.3(3)
N1 C1 C2 102.1(3)
C23 C1 C2 117.5(3)
N1 C1 H1 109.2
C23 C1 H1 109.2
C2 C1 H1 109.2
O1 C2 C1 104.8(3)
O1 C2 H2A 110.8
C1 C2 H2A 110.8
O1 C2 H2B 110.8
C1 C2 H2B 110.8
H2A C2 H2B 108.9
N1 C3 O1 119.1(4)
N1 C3 C4 119.8(4)
O1 C3 C4 121.0(4)
N2 C4 C5 121.9(4)
N2 C4 C3 109.2(4)
C5 C4 C3 128.8(4)
C4 C5 C6 117.5(4)
C4 C5 H5 121.2
C6 C5 H5 121.2
C7 C6 C5 120.3(4)
C7 C6 H6 119.9
C5 C6 H6 119.9
C6 C7 C8 119.0(4)
C6 C7 H7 120.5
C8 C7 H7 120.5
N2 C8 C7 120.4(4)
N2 C8 C9 113.1(4)
C7 C8 C9 126.5(4)
N3 C9 C10 126.2(4)
N3 C9 C8 115.2(4)
C10 C9 C8 118.5(4)
C9 C10 H10A 109.5
C9 C10 H10B 109.5
H10A C10 H10B 109.5
C9 C10 H10C 109.5
H10A C10 H10C 109.5
H10B C10 H10C 109.5
C16 C11 C12 122.2(4)
C16 C11 N3 119.3(4)
C12 C11 N3 118.5(4)
C13 C12 C11 116.8(4)
C13 C12 C20 122.0(4)
C11 C12 C20 121.1(4)
C14 C13 C12 121.7(4)
C14 C13 H13 119.2
C12 C13 H13 119.2
C13 C14 C15 120.4(5)
C13 C14 H14 119.8
C15 C14 H14 119.8
C16 C15 C14 120.8(4)
C16 C15 H15 119.6
C14 C15 H15 119.6
C15 C16 C11 117.9(4)
C15 C16 C17 119.7(4)
C11 C16 C17 122.4(4)
C19 C17 C16 111.4(3)
C19 C17 C18 110.6(3)
C16 C17 C18 110.3(4)
C19 C17 H17 108.1
C16 C17 H17 108.1
C18 C17 H17 108.1
C17 C18 H18A 109.5
C17 C18 H18B 109.5
H18A C18 H18B 109.5
C17 C18 H18C 109.5
H18A C18 H18C 109.5
H18B C18 H18C 109.5
C17 C19 H19A 109.5
C17 C19 H19B 109.5
H19A C19 H19B 109.5
C17 C19 H19C 109.5
H19A C19 H19C 109.5
H19B C19 H19C 109.5
C12 C20 C21 111.2(4)
C12 C20 C22 111.3(3)
C21 C20 C22 110.7(4)
C12 C20 H20 107.8
C21 C20 H20 107.8
C22 C20 H20 107.8
C20 C21 H21A 109.5
C20 C21 H21B 109.5
H21A C21 H21B 109.5
C20 C21 H21C 109.5
H21A C21 H21C 109.5
H21B C21 H21C 109.5
C20 C22 H22A 109.5
C20 C22 H22B 109.5
H22A C22 H22B 109.5
C20 C22 H22C 109.5
H22A C22 H22C 109.5
H22B C22 H22C 109.5
C24 C23 C1 115.7(3)
C24 C23 H23A 108.4
C1 C23 H23A 108.4
C24 C23 H23B 108.4
C1 C23 H23B 108.4
H23A C23 H23B 107.4
C25 C24 C29 118.4(4)
C25 C24 C23 121.4(4)
C29 C24 C23 120.2(4)
C24 C25 C26 121.3(4)
C24 C25 H25 119.4
C26 C25 H25 119.4
C27 C26 C25 119.8(5)
C27 C26 H26 120.1
C25 C26 H26 120.1
C26 C27 C28 120.3(5)
C26 C27 H27 119.8
C28 C27 H27 119.8
C27 C28 C29 120.0(5)
C27 C28 H28 120.0
C29 C28 H28 120.0
C24 C29 C28 120.2(4)
C24 C29 H29 119.9
C28 C29 H29 119.9
N4 C30 C52 111.6(3)
N4 C30 C31 102.9(3)
C52 C30 C31 115.6(3)
N4 C30 H30 108.8
C52 C30 H30 108.8
C31 C30 H30 108.8
O2 C31 C30 104.6(3)
O2 C31 H31A 110.8
C30 C31 H31A 110.8
O2 C31 H31B 110.8
C30 C31 H31B 110.8
H31A C31 H31B 108.9
N4 C32 O2 118.7(4)
N4 C32 C33 119.9(4)
O2 C32 C33 121.2(4)
N5 C33 C34 121.7(4)
N5 C33 C32 110.0(4)
C34 C33 C32 128.2(4)
C33 C34 C35 117.6(4)
C33 C34 H34 121.2
C35 C34 H34 121.2
C36 C35 C34 119.6(4)
C36 C35 H35 120.2
C34 C35 H35 120.2
C35 C36 C37 119.3(4)
C35 C36 H36 120.4
C37 C36 H36 120.4
N5 C37 C36 120.3(4)
N5 C37 C38 112.7(4)
C36 C37 C38 127.0(4)
N6 C38 C37 115.7(4)
N6 C38 C39 126.6(4)
C37 C38 C39 117.6(4)
C38 C39 H39A 109.5
C38 C39 H39B 109.5
H39A C39 H39B 109.5
C38 C39 H39C 109.5
H39A C39 H39C 109.5
H39B C39 H39C 109.5
C41 C40 C45 123.2(4)
C41 C40 N6 118.0(4)
C45 C40 N6 118.7(4)
C40 C41 C42 117.3(4)
C40 C41 C49 123.0(4)
C42 C41 C49 119.8(4)
C43 C42 C41 120.5(4)
C43 C42 H42 119.8
C41 C42 H42 119.8
C44 C43 C42 120.8(5)
C44 C43 H43 119.6
C42 C43 H43 119.6
C43 C44 C45 121.0(4)
C43 C44 H44 119.5
C45 C44 H44 119.5
C44 C45 C40 117.2(4)
C44 C45 C46 120.1(4)
C40 C45 C46 122.7(5)
C45 C46 C47 112.3(5)
C45 C46 C48 111.4(4)
C47 C46 C48 110.2(4)
C45 C46 H46 107.5
C47 C46 H46 107.5
C48 C46 H46 107.5
C46 C47 H47A 109.5
C46 C47 H47B 109.5
H47A C47 H47B 109.5
C46 C47 H47C 109.5
H47A C47 H47C 109.5
H47B C47 H47C 109.5
C46 C48 H48A 109.5
C46 C48 H48B 109.5
H48A C48 H48B 109.5
C46 C48 H48C 109.5
H48A C48 H48C 109.5
H48B C48 H48C 109.5
C41 C49 C51 111.0(3)
C41 C49 C50 111.5(4)
C51 C49 C50 110.9(4)
C41 C49 H49 107.7
C51 C49 H49 107.7
C50 C49 H49 107.7
C49 C50 H50A 109.5
C49 C50 H50B 109.5
H50A C50 H50B 109.5
C49 C50 H50C 109.5
H50A C50 H50C 109.5
H50B C50 H50C 109.5
C49 C51 H51A 109.5
C49 C51 H51B 109.5
H51A C51 H51B 109.5
C49 C51 H51C 109.5
H51A C51 H51C 109.5
H51B C51 H51C 109.5
C53 C52 C30 113.5(3)
C53 C52 H52A 108.9
C30 C52 H52A 108.9
C53 C52 H52B 108.9
C30 C52 H52B 108.9
H52A C52 H52B 107.7
C58 C53 C54 118.5(4)
C58 C53 C52 122.0(4)
C54 C53 C52 119.5(4)
C55 C54 C53 119.8(5)
C55 C54 H54 120.1
C53 C54 H54 120.1
C56 C55 C54 121.5(6)
C56 C55 H55 119.2
C54 C55 H55 119.2
C55 C56 C57 119.6(6)
C55 C56 H56 120.2
C57 C56 H56 120.2
C56 C57 C58 119.8(6)
C56 C57 H57 120.1
C58 C57 H57 120.1
C53 C58 C57 120.7(5)
C53 C58 H58 119.7
C57 C58 H58 119.7

loop_
_geom_bond_atom_site_label_1
_geom_bond_atom_site_label_2
_geom_bond_distance
Co1 N2 2.065(4)
Co1 N1 2.143(3)
Co1 N3 2.200(3)
Co1 Cl1 2.2614(14)
Co1 Cl2 2.2998(12)
Co2 N5 2.082(4)
Co2 N4 2.147(3)
Co2 N6 2.203(3)
Co2 Cl4 2.2478(16)
Co2 Cl3 2.3130(12)
O1 C3 1.332(5)
O1 C2 1.464(5)
O2 C32 1.341(5)
O2 C31 1.469(5)
N1 C3 1.272(6)
N1 C1 1.477(5)
N2 C8 1.331(5)
N2 C4 1.342(5)
N3 C9 1.287(6)
N3 C11 1.435(6)
N4 C32 1.275(6)
N4 C30 1.466(5)
N5 C33 1.323(5)
N5 C37 1.330(5)
N6 C38 1.271(6)
N6 C40 1.449(6)
C1 C23 1.522(5)
C1 C2 1.551(6)
C1 H1 1.0000
C2 H2A 0.9900
C2 H2B 0.9900
C3 C4 1.469(6)
C4 C5 1.380(7)
C5 C6 1.388(6)
C5 H5 0.9500
C6 C7 1.376(6)
C6 H6 0.9500
C7 C8 1.391(6)
C7 H7 0.9500
C8 C9 1.484(6)
C9 C10 1.491(6)
C10 H10A 0.9800
C10 H10B 0.9800
C10 H10C 0.9800
C11 C16 1.391(5)
C11 C12 1.413(6)
C12 C13 1.387(6)
C12 C20 1.510(5)
C13 C14 1.370(6)
C13 H13 0.9500
C14 C15 1.375(7)
C14 H14 0.9500
C15 C16 1.389(6)
C15 H15 0.9500
C16 C17 1.521(6)
C17 C19 1.521(5)
C17 C18 1.528(6)
C17 H17 1.0000
C18 H18A 0.9800
C18 H18B 0.9800
C18 H18C 0.9800
C19 H19A 0.9800
C19 H19B 0.9800
C19 H19C 0.9800
C20 C21 1.529(6)
C20 C22 1.529(6)
C20 H20 1.0000
C21 H21A 0.9800
C21 H21B 0.9800
C21 H21C 0.9800
C22 H22A 0.9800
C22 H22B 0.9800
C22 H22C 0.9800
C23 C24 1.512(5)
C23 H23A 0.9900
C23 H23B 0.9900
C24 C25 1.383(5)
C24 C29 1.387(6)
C25 C26 1.386(6)
C25 H25 0.9500
C26 C27 1.371(7)
C26 H26 0.9500
C27 C28 1.368(7)
C27 H27 0.9500
C28 C29 1.404(6)
C28 H28 0.9500
C29 H29 0.9500
C30 C52 1.540(5)
C30 C31 1.545(6)
C30 H30 1.0000
C31 H31A 0.9900
C31 H31B 0.9900
C32 C33 1.464(6)
C33 C34 1.387(6)
C34 C35 1.395(5)
C34 H34 0.9500
C35 C36 1.379(6)
C35 H35 0.9500
C36 C37 1.383(6)
C36 H36 0.9500
C37 C38 1.496(6)
C38 C39 1.501(6)
C39 H39A 0.9800
C39 H39B 0.9800
C39 H39C 0.9800
C40 C41 1.388(6)
C40 C45 1.399(6)
C41 C42 1.408(6)
C41 C49 1.512(6)
C42 C43 1.377(6)
C42 H42 0.9500
C43 C44 1.378(6)
C43 H43 0.9500
C44 C45 1.394(7)
C44 H44 0.9500
C45 C46 1.508(6)
C46 C47 1.516(6)
C46 C48 1.534(6)
C46 H46 1.0000
C47 H47A 0.9800
C47 H47B 0.9800
C47 H47C 0.9800
C48 H48A 0.9800
C48 H48B 0.9800
C48 H48C 0.9800
C49 C51 1.523(6)
C49 C50 1.533(7)
C49 H49 1.0000
C50 H50A 0.9800
C50 H50B 0.9800
C50 H50C 0.9800
C51 H51A 0.9800
C51 H51B 0.9800
C51 H51C 0.9800
C52 C53 1.506(5)
C52 H52A 0.9900
C52 H52B 0.9900
C53 C58 1.383(6)
C53 C54 1.397(7)
C54 C55 1.378(7)
C54 H54 0.9500
C55 C56 1.364(9)
C55 H55 0.9500
C56 C57 1.373(9)
C56 H56 0.9500
C57 C58 1.399(7)
C57 H57 0.9500
C58 H58 0.9500

loop_
_geom_hbond_atom_site_label_D
_geom_hbond_atom_site_label_H
_geom_hbond_atom_site_label_A
_geom_hbond_distance_DH
_geom_hbond_distance_HA
_geom_hbond_distance_DA
_geom_hbond_angle_DHA
_geom_hbond_site_symmetry_A
C2 H2A Cl1 0.99 2.85 3.829(4) 170.3 2_554
C5 H5 Cl1 0.95 2.83 3.436(5) 122.8 1_565
C23 H23A Cl1 0.99 2.70 3.586(4) 148.7 .
C34 H34 Cl4 0.95 2.80 3.428(5) 124.1 1_545
C52 H52A Cl4 0.99 2.88 3.685(4) 138.6 .

loop_
_geom_torsion_atom_site_label_1
_geom_torsion_atom_site_label_2
_geom_torsion_atom_site_label_3
_geom_torsion_atom_site_label_4
_geom_torsion
N2 Co1 N1 C3 -16.7(3)
N3 Co1 N1 C3 -55.5(4)
Cl1 Co1 N1 C3 -169.0(3)
Cl2 Co1 N1 C3 71.5(3)
N2 Co1 N1 C1 173.0(4)
N3 Co1 N1 C1 134.1(3)
Cl1 Co1 N1 C1 20.6(3)
Cl2 Co1 N1 C1 -98.8(3)
N1 Co1 N2 C8 -167.4(3)
N3 Co1 N2 C8 -12.5(3)
Cl1 Co1 N2 C8 -90.4(3)
Cl2 Co1 N2 C8 92.2(3)
N1 Co1 N2 C4 18.5(3)
N3 Co1 N2 C4 173.5(3)
Cl1 Co1 N2 C4 95.5(3)
Cl2 Co1 N2 C4 -81.8(3)
N2 Co1 N3 C9 9.7(3)
N1 Co1 N3 C9 48.7(3)
Cl1 Co1 N3 C9 161.8(2)
Cl2 Co1 N3 C9 -77.1(3)
N2 Co1 N3 C11 -176.1(3)
N1 Co1 N3 C11 -137.1(3)
Cl1 Co1 N3 C11 -24.0(3)
Cl2 Co1 N3 C11 97.1(3)
N5 Co2 N4 C32 18.8(3)
N6 Co2 N4 C32 55.1(4)
Cl4 Co2 N4 C32 172.0(3)
Cl3 Co2 N4 C32 -70.3(3)
N5 Co2 N4 C30 177.1(4)
N6 Co2 N4 C30 -146.5(3)
Cl4 Co2 N4 C30 -29.6(4)
Cl3 Co2 N4 C30 88.1(3)
N4 Co2 N5 C33 -20.1(3)
N6 Co2 N5 C33 -176.9(3)
Cl4 Co2 N5 C33 -99.6(3)
Cl3 Co2 N5 C33 77.5(3)
N4 Co2 N5 C37 169.4(3)
N6 Co2 N5 C37 12.5(3)
Cl4 Co2 N5 C37 89.8(4)
Cl3 Co2 N5 C37 -93.0(3)
N5 Co2 N6 C38 -9.4(3)
N4 Co2 N6 C38 -45.9(3)
Cl4 Co2 N6 C38 -162.9(3)
Cl3 Co2 N6 C38 77.3(3)
N5 Co2 N6 C40 175.2(3)
N4 Co2 N6 C40 138.7(3)
Cl4 Co2 N6 C40 21.8(3)
Cl3 Co2 N6 C40 -98.1(3)
C3 N1 C1 C23 -132.3(3)
Co1 N1 C1 C23 38.4(5)
C3 N1 C1 C2 -7.2(4)
Co1 N1 C1 C2 163.5(3)
C3 O1 C2 C1 -7.7(4)
N1 C1 C2 O1 8.9(4)
C23 C1 C2 O1 128.3(3)
C1 N1 C3 O1 2.8(5)
Co1 N1 C3 O1 -170.5(2)
C1 N1 C3 C4 -172.7(3)
Co1 N1 C3 C4 14.0(4)
C2 O1 C3 N1 3.4(5)
C2 O1 C3 C4 178.9(3)
C8 N2 C4 C5 -6.1(6)
Co1 N2 C4 C5 167.9(3)
C8 N2 C4 C3 169.4(3)
Co1 N2 C4 C3 -16.6(4)
N1 C3 C4 N2 0.8(5)
O1 C3 C4 N2 -174.6(3)
N1 C3 C4 C5 175.9(4)
O1 C3 C4 C5 0.4(6)
N2 C4 C5 C6 1.9(6)
C3 C4 C5 C6 -172.6(3)
C4 C5 C6 C7 2.6(6)
C5 C6 C7 C8 -2.9(6)
C4 N2 C8 C7 5.7(5)
Co1 N2 C8 C7 -168.3(3)
C4 N2 C8 C9 -172.8(3)
Co1 N2 C8 C9 13.3(4)
C6 C7 C8 N2 -1.2(6)
C6 C7 C8 C9 177.0(4)
C11 N3 C9 C10 2.7(5)
Co1 N3 C9 C10 177.1(3)
C11 N3 C9 C8 179.5(3)
Co1 N3 C9 C8 -6.1(4)
N2 C8 C9 N3 -4.0(5)
C7 C8 C9 N3 177.7(4)
N2 C8 C9 C10 173.0(3)
C7 C8 C9 C10 -5.3(6)
C9 N3 C11 C16 83.1(5)
Co1 N3 C11 C16 -90.9(4)
C9 N3 C11 C12 -99.0(4)
Co1 N3 C11 C12 87.0(4)
C16 C11 C12 C13 -3.3(6)
N3 C11 C12 C13 178.8(4)
C16 C11 C12 C20 177.7(4)
N3 C11 C12 C20 -0.1(6)
C11 C12 C13 C14 2.4(6)
C20 C12 C13 C14 -178.7(4)
C12 C13 C14 C15 0.0(7)
C13 C14 C15 C16 -1.8(7)
C14 C15 C16 C11 0.9(6)
C14 C15 C16 C17 -178.5(4)
C12 C11 C16 C15 1.7(6)
N3 C11 C16 C15 179.6(4)
C12 C11 C16 C17 -178.9(4)
N3 C11 C16 C17 -1.0(6)
C15 C16 C17 C19 57.3(6)
C11 C16 C17 C19 -122.1(5)
C15 C16 C17 C18 -66.0(5)
C11 C16 C17 C18 114.6(5)
C13 C12 C20 C21 44.3(5)
C11 C12 C20 C21 -136.9(4)
C13 C12 C20 C22 -79.7(5)
C11 C12 C20 C22 99.2(5)
N1 C1 C23 C24 -162.6(3)
C2 C1 C23 C24 81.9(4)
C1 C23 C24 C25 -62.7(5)
C1 C23 C24 C29 120.1(4)
C29 C24 C25 C26 1.5(6)
C23 C24 C25 C26 -175.8(3)
C24 C25 C26 C27 -0.2(6)
C25 C26 C27 C28 -0.9(6)
C26 C27 C28 C29 0.7(7)
C25 C24 C29 C28 -1.7(6)
C23 C24 C29 C28 175.6(3)
C27 C28 C29 C24 0.6(6)
C32 N4 C30 C52 -130.4(4)
Co2 N4 C30 C52 70.7(4)
C32 N4 C30 C31 -5.8(4)
Co2 N4 C30 C31 -164.7(3)
C32 O2 C31 C30 -6.4(3)
N4 C30 C31 O2 7.3(3)
C52 C30 C31 O2 129.2(3)
C30 N4 C32 O2 1.9(5)
Co2 N4 C32 O2 166.5(2)
C30 N4 C32 C33 178.7(3)
Co2 N4 C32 C33 -16.7(4)
C31 O2 C32 N4 3.2(4)
C31 O2 C32 C33 -173.5(3)
C37 N5 C33 C34 4.9(6)
Co2 N5 C33 C34 -165.5(3)
C37 N5 C33 C32 -172.3(3)
Co2 N5 C33 C32 17.3(4)
N4 C32 C33 N5 0.5(5)
O2 C32 C33 N5 177.2(3)
N4 C32 C33 C34 -176.4(4)
O2 C32 C33 C34 0.3(6)
N5 C33 C34 C35 -2.6(6)
C32 C33 C34 C35 174.0(3)
C33 C34 C35 C36 -1.8(5)
C34 C35 C36 C37 3.9(6)
C33 N5 C37 C36 -2.6(6)
Co2 N5 C37 C36 167.7(3)
C33 N5 C37 C38 176.1(3)
Co2 N5 C37 C38 -13.6(4)
C35 C36 C37 N5 -1.8(6)
C35 C36 C37 C38 179.7(4)
C40 N6 C38 C37 -178.9(3)
Co2 N6 C38 C37 5.5(4)
C40 N6 C38 C39 -0.4(5)
Co2 N6 C38 C39 -175.9(3)
N5 C37 C38 N6 4.7(5)
C36 C37 C38 N6 -176.7(4)
N5 C37 C38 C39 -174.0(3)
C36 C37 C38 C39 4.6(6)
C38 N6 C40 C41 93.9(5)
Co2 N6 C40 C41 -90.8(4)
C38 N6 C40 C45 -88.6(5)
Co2 N6 C40 C45 86.7(4)
C45 C40 C41 C42 2.9(6)
N6 C40 C41 C42 -179.7(4)
C45 C40 C41 C49 -177.0(4)
N6 C40 C41 C49 0.4(6)
C40 C41 C42 C43 -2.2(6)
C49 C41 C42 C43 177.6(4)
C41 C42 C43 C44 -0.2(7)
C42 C43 C44 C45 2.0(7)
C43 C44 C45 C40 -1.4(6)
C43 C44 C45 C46 178.8(4)
C41 C40 C45 C44 -1.1(6)
N6 C40 C45 C44 -178.5(4)
C41 C40 C45 C46 178.7(4)
N6 C40 C45 C46 1.4(6)
C44 C45 C46 C47 64.0(5)
C40 C45 C46 C47 -115.8(5)
C44 C45 C46 C48 -60.2(6)
C40 C45 C46 C48 119.9(5)
C40 C41 C49 C51 -107.6(5)
C42 C41 C49 C51 72.5(6)
C40 C41 C49 C50 128.2(5)
C42 C41 C49 C50 -51.6(5)
N4 C30 C52 C53 -146.4(3)
C31 C30 C52 C53 96.5(4)
C30 C52 C53 C58 -78.3(5)
C30 C52 C53 C54 101.7(4)
C58 C53 C54 C55 -1.5(6)
C52 C53 C54 C55 178.5(4)
C53 C54 C55 C56 1.3(8)
C54 C55 C56 C57 -0.9(8)
C55 C56 C57 C58 0.7(8)
C54 C53 C58 C57 1.3(6)
C52 C53 C58 C57 -178.7(4)
C56 C57 C58 C53 -0.9(7)
